data_7158335
loop_
_publ_author_name
'Lu, Ling-Hui'
'Ou, Guangchuan'
'Zhao, Xiongjie'
'Wang, Yufei'
'Chen, Xuelian'
'Liao, Wenjun'
'Li, Shundan'
'Wu, Chao'

_publ_section_title
;
 Selective difunctionalization of electron-deficient alkynes: access to
 (<i>E</i>)-2-iodo-3-(methylthio)acrylate.
;
_journal_issue 37
_journal_name_full 'Organic &amp; biomolecular chemistry'
_journal_page_first 8128
_journal_page_last 8132
_journal_paper_doi 10.1039/d1ob01287h
_journal_volume 19
_journal_year 2021
_chemical_formula_sum 'C11 H9 I O4 S'
_chemical_formula_weight 364.14
_space_group_IT_number 14
_space_group_name_Hall '-P 2ybc'
_space_group_name_H-M_alt 'P 1 21/c 1'
_symmetry_cell_setting monoclinic
_symmetry_space_group_name_H-M 'P 1 21/c 1'
_atom_sites_solution_hydrogens geom
_atom_sites_solution_primary direct
_atom_sites_solution_secondary difmap
_audit_creation_method SHELXL-97
_audit_update_record
;
2021-07-02 deposited with the CCDC.	2021-08-25 downloaded from the CCDC.
;
_cell_angle_alpha 90.00
_cell_angle_beta 105.239(3)
_cell_angle_gamma 90.00
_cell_formula_units_Z 4
_cell_length_a 11.705(4)
_cell_length_b 15.007(5)
_cell_length_c 7.459(2)
_cell_measurement_reflns_used 6741
_cell_measurement_temperature 296(2)
_cell_measurement_theta_max 27.41
_cell_measurement_theta_min 2.26
_cell_volume 1264.2(7)
_computing_cell_refinement 'Bruker SAINT'
_computing_data_collection 'Bruker APEX2'
_computing_data_reduction 'Bruker SAINT'
_computing_molecular_graphics 'Bruker SHELXTL'
_computing_publication_material 'Bruker SHELXTL'
_computing_structure_refinement 'SHELXL-97 (Sheldrick, 1997)'
_computing_structure_solution 'SHELXS-97 (Sheldrick, 1990)'
_diffrn_ambient_temperature 296(2)
_diffrn_measured_fraction_theta_full 0.989
_diffrn_measured_fraction_theta_max 0.989
_diffrn_measurement_device_type 'Bruker APEX-II CCD'
_diffrn_measurement_method '\f and \w scans'
_diffrn_radiation_monochromator graphite
_diffrn_radiation_source 'fine-focus sealed tube'
_diffrn_radiation_type MoK\a
_diffrn_radiation_wavelength 0.71073
_diffrn_reflns_av_R_equivalents 0.0177
_diffrn_reflns_av_sigmaI/netI 0.0127
_diffrn_reflns_limit_h_max 15
_diffrn_reflns_limit_h_min -15
_diffrn_reflns_limit_k_max 18
_diffrn_reflns_limit_k_min -19
_diffrn_reflns_limit_l_max 9
_diffrn_reflns_limit_l_min -9
_diffrn_reflns_number 13893
_diffrn_reflns_theta_full 27.41
_diffrn_reflns_theta_max 27.41
_diffrn_reflns_theta_min 1.80
_diffrn_standards_number 0
_exptl_absorpt_coefficient_mu 2.697
_exptl_absorpt_correction_T_max 0.5189
_exptl_absorpt_correction_T_min 0.3766
_exptl_absorpt_correction_type multi-scan
_exptl_crystal_colour yellow
_exptl_crystal_density_diffrn 1.913
_exptl_crystal_density_method 'not measured'
_exptl_crystal_description block
_exptl_crystal_F_000 704
_exptl_crystal_size_max 0.45
_exptl_crystal_size_mid 0.36
_exptl_crystal_size_min 0.28
_refine_diff_density_max 1.229
_refine_diff_density_min -0.534
_refine_diff_density_rms 0.072
_refine_ls_extinction_method none
_refine_ls_goodness_of_fit_ref 1.057
_refine_ls_hydrogen_treatment mixed
_refine_ls_matrix_type full
_refine_ls_number_parameters 155
_refine_ls_number_reflns 2837
_refine_ls_number_restraints 0
_refine_ls_restrained_S_all 1.057
_refine_ls_R_factor_all 0.0342
_refine_ls_R_factor_gt 0.0289
_refine_ls_shift/su_max 0.001
_refine_ls_shift/su_mean 0.000
_refine_ls_structure_factor_coef Fsqd
_refine_ls_weighting_details 'calc w=1/[\s^2^(Fo^2^)+(0.0436P)^2^+1.0937P] where P=(Fo^2^+2Fc^2^)/3'
_refine_ls_weighting_scheme calc
_refine_ls_wR_factor_gt 0.0804
_refine_ls_wR_factor_ref 0.0838
_reflns_number_gt 2452
_reflns_number_total 2837
_reflns_threshold_expression >2sigma(I)
_cod_data_source_file d1ob01287h2.cif
_cod_data_source_block 22_a
_cod_depositor_comments
;
The following automatic conversions were performed:

data item '_symmetry_cell_setting' value 'Monoclinic' was changed to
'monoclinic' in accordance with the
/home/data/users/saulius/crontab/automatic-downloads/current/RSC/lib/dictionaries/cif_core.dic
dictionary named 'cif_core.dic' version 2.4.2 last updated on
2011-04-26.

Automatic conversion script
Id: cif_fix_values 7556 2019-12-06 15:28:31Z antanas 
;
_cod_original_cell_volume 1264.1(7)
_cod_original_sg_symbol_H-M P2(1)/c
_cod_database_code 7158335

loop_
_symmetry_equiv_pos_as_xyz
'x, y, z'
'-x, y+1/2, -z+1/2'
'-x, -y, -z'
'x, -y-1/2, z-1/2'

loop_
_atom_site_label
_atom_site_type_symbol
_atom_site_fract_x
_atom_site_fract_y
_atom_site_fract_z
_atom_site_U_iso_or_equiv
_atom_site_adp_type
_atom_site_occupancy
_atom_site_symmetry_multiplicity
_atom_site_calc_flag
_atom_site_refinement_flags
_atom_site_disorder_assembly
_atom_site_disorder_group
I1 I 0.444964(19) 0.632663(15) 0.86953(3) 0.05318(10) Uani 1 1 d . . .
S1 S 0.63641(9) 0.62898(7) 0.39418(13) 0.0599(2) Uani 1 1 d . . .
O2 O 0.27149(19) 0.64112(15) 0.4714(3) 0.0499(5) Uani 1 1 d . . .
O4 O -0.1136(2) 0.51230(19) 0.2142(3) 0.0646(7) Uani 1 1 d . . .
O3 O -0.1532(2) 0.60114(18) -0.0466(3) 0.0631(6) Uani 1 1 d . . .
O1 O 0.3870(2) 0.5968(2) 0.2905(3) 0.0669(7) Uani 1 1 d . . .
C2 C 0.4758(3) 0.62848(18) 0.6053(4) 0.0429(6) Uani 1 1 d . . .
C5 C 0.1675(3) 0.6329(2) 0.3262(4) 0.0435(6) Uani 1 1 d . . .
C9 C -0.0183(3) 0.5662(2) 0.2195(4) 0.0446(6) Uani 1 1 d . . .
C10 C 0.0858(3) 0.5712(2) 0.3547(4) 0.0470(7) Uani 1 1 d . . .
H10 H 0.1010 0.5353 0.4600 0.056 Uiso 1 1 calc R . .
C3 C 0.3765(3) 0.6194(2) 0.4384(4) 0.0451(7) Uani 1 1 d . . .
C8 C -0.0415(3) 0.6193(2) 0.0637(4) 0.0467(7) Uani 1 1 d . . .
C1 C 0.5876(3) 0.6336(2) 0.5938(4) 0.0476(7) Uani 1 1 d . . .
H1 H 0.6455 0.6404 0.7052 0.057 Uiso 1 1 calc R . .
C6 C 0.1466(3) 0.6873(2) 0.1735(5) 0.0543(8) Uani 1 1 d . . .
H6 H 0.2034 0.7284 0.1606 0.065 Uiso 1 1 calc R . .
C7 C 0.0386(3) 0.6806(2) 0.0366(5) 0.0572(8) Uani 1 1 d . . .
H7 H 0.0223 0.7165 -0.0686 0.069 Uiso 1 1 calc R . .
C11 C -0.1977(3) 0.5308(3) 0.0434(5) 0.0560(8) Uani 1 1 d . . .
H11A H -0.2725 0.5481 0.0659 0.067 Uiso 1 1 calc R . .
H11B H -0.2108 0.4781 -0.0346 0.067 Uiso 1 1 calc R . .
C4 C 0.7842(3) 0.6699(3) 0.4858(6) 0.0728(11) Uani 1 1 d . . .
H4A H 0.7813 0.7288 0.5348 0.109 Uiso 1 1 calc R . .
H4B H 0.8240 0.6718 0.3885 0.109 Uiso 1 1 calc R . .
H4C H 0.8264 0.6311 0.5830 0.109 Uiso 1 1 calc R . .

loop_
_atom_site_aniso_label
_atom_site_aniso_U_11
_atom_site_aniso_U_22
_atom_site_aniso_U_33
_atom_site_aniso_U_23
_atom_site_aniso_U_13
_atom_site_aniso_U_12
I1 0.05728(16) 0.06239(17) 0.03871(14) 0.00007(8) 0.01056(10) -0.00048(9)
S1 0.0554(5) 0.0815(6) 0.0445(5) -0.0077(4) 0.0163(4) 0.0032(4)
O2 0.0402(11) 0.0686(14) 0.0392(11) -0.0083(9) 0.0074(9) 0.0017(9)
O4 0.0575(14) 0.0798(17) 0.0518(13) 0.0145(12) 0.0060(11) -0.0228(12)
O3 0.0508(13) 0.0765(16) 0.0532(14) 0.0176(12) -0.0017(11) -0.0087(12)
O1 0.0556(14) 0.0973(19) 0.0454(13) -0.0181(13) 0.0092(11) 0.0091(13)
C2 0.0428(15) 0.0422(15) 0.0426(16) 0.0006(11) 0.0093(12) 0.0044(11)
C5 0.0387(14) 0.0531(17) 0.0380(15) -0.0060(12) 0.0089(12) 0.0017(12)
C9 0.0458(15) 0.0495(16) 0.0407(15) 0.0007(12) 0.0151(12) -0.0018(12)
C10 0.0515(16) 0.0568(17) 0.0334(14) 0.0054(12) 0.0125(12) 0.0018(14)
C3 0.0444(15) 0.0489(16) 0.0424(16) -0.0054(12) 0.0124(13) 0.0001(12)
C8 0.0432(15) 0.0534(17) 0.0414(16) 0.0037(13) 0.0074(13) 0.0035(13)
C1 0.0491(16) 0.0510(17) 0.0390(15) -0.0049(12) 0.0049(13) 0.0115(13)
C6 0.0498(17) 0.0558(19) 0.0568(19) 0.0097(15) 0.0132(15) -0.0053(14)
C7 0.0542(18) 0.062(2) 0.0519(19) 0.0200(16) 0.0080(15) -0.0004(15)
C11 0.0491(18) 0.067(2) 0.0487(18) -0.0024(15) 0.0077(14) -0.0068(15)
C4 0.060(2) 0.088(3) 0.077(3) -0.006(2) 0.031(2) -0.011(2)

loop_
_atom_type_symbol
_atom_type_description
_atom_type_scat_dispersion_real
_atom_type_scat_dispersion_imag
_atom_type_scat_source
C C 0.0033 0.0016 'International Tables Vol C Tables 4.2.6.8 and 6.1.1.4'
H H 0.0000 0.0000 'International Tables Vol C Tables 4.2.6.8 and 6.1.1.4'
O O 0.0106 0.0060 'International Tables Vol C Tables 4.2.6.8 and 6.1.1.4'
S S 0.1246 0.1234 'International Tables Vol C Tables 4.2.6.8 and 6.1.1.4'
I I -0.4742 1.8119 'International Tables Vol C Tables 4.2.6.8 and 6.1.1.4'

loop_
_geom_angle_atom_site_label_1
_geom_angle_atom_site_label_2
_geom_angle_atom_site_label_3
_geom_angle
_geom_angle_site_symmetry_1
_geom_angle_site_symmetry_3
_geom_angle_publ_flag
C1 S1 C4 99.32(18) . . ?
C3 O2 C5 118.8(2) . . ?
C9 O4 C11 106.2(2) . . ?
C8 O3 C11 105.9(2) . . ?
C1 C2 C3 121.4(3) . . ?
C1 C2 I1 118.2(2) . . ?
C3 C2 I1 120.4(2) . . ?
C6 C5 C10 123.0(3) . . ?
C6 C5 O2 121.2(3) . . ?
C10 C5 O2 115.7(3) . . ?
C10 C9 O4 128.0(3) . . ?
C10 C9 C8 122.2(3) . . ?
O4 C9 C8 109.8(3) . . ?
C9 C10 C5 116.2(3) . . ?
C9 C10 H10 121.9 . . ?
C5 C10 H10 121.9 . . ?
O1 C3 O2 123.8(3) . . ?
O1 C3 C2 124.0(3) . . ?
O2 C3 C2 112.2(3) . . ?
C7 C8 C9 121.6(3) . . ?
C7 C8 O3 128.8(3) . . ?
C9 C8 O3 109.6(3) . . ?
C2 C1 S1 127.1(3) . . ?
C2 C1 H1 116.4 . . ?
S1 C1 H1 116.4 . . ?
C5 C6 C7 119.5(3) . . ?
C5 C6 H6 120.3 . . ?
C7 C6 H6 120.3 . . ?
C8 C7 C6 117.6(3) . . ?
C8 C7 H7 121.2 . . ?
C6 C7 H7 121.2 . . ?
O4 C11 O3 108.4(2) . . ?
O4 C11 H11A 110.0 . . ?
O3 C11 H11A 110.0 . . ?
O4 C11 H11B 110.0 . . ?
O3 C11 H11B 110.0 . . ?
H11A C11 H11B 108.4 . . ?
S1 C4 H4A 109.5 . . ?
S1 C4 H4B 109.5 . . ?
H4A C4 H4B 109.5 . . ?
S1 C4 H4C 109.5 . . ?
H4A C4 H4C 109.5 . . ?
H4B C4 H4C 109.5 . . ?

loop_
_geom_bond_atom_site_label_1
_geom_bond_atom_site_label_2
_geom_bond_distance
_geom_bond_site_symmetry_2
_geom_bond_publ_flag
I1 C2 2.096(3) . ?
S1 C1 1.731(4) . ?
S1 C4 1.793(4) . ?
O2 C3 1.355(4) . ?
O2 C5 1.406(4) . ?
O4 C9 1.370(4) . ?
O4 C11 1.417(4) . ?
O3 C8 1.377(4) . ?
O3 C11 1.421(4) . ?
O1 C3 1.191(4) . ?
C2 C1 1.336(5) . ?
C2 C3 1.470(4) . ?
C5 C6 1.371(4) . ?
C5 C10 1.387(4) . ?
C9 C10 1.364(4) . ?
C9 C8 1.376(4) . ?
C10 H10 0.9300 . ?
C8 C7 1.365(5) . ?
C1 H1 0.9300 . ?
C6 C7 1.404(5) . ?
C6 H6 0.9300 . ?
C7 H7 0.9300 . ?
C11 H11A 0.9700 . ?
C11 H11B 0.9700 . ?
C4 H4A 0.9600 . ?
C4 H4B 0.9600 . ?
C4 H4C 0.9600 . ?

loop_
_geom_torsion_atom_site_label_1
_geom_torsion_atom_site_label_2
_geom_torsion_atom_site_label_3
_geom_torsion_atom_site_label_4
_geom_torsion
_geom_torsion_site_symmetry_1
_geom_torsion_site_symmetry_2
_geom_torsion_site_symmetry_3
_geom_torsion_site_symmetry_4
_geom_torsion_publ_flag
C3 O2 C5 C6 -67.8(4) . . . . ?
C3 O2 C5 C10 116.6(3) . . . . ?
C11 O4 C9 C10 -178.7(3) . . . . ?
C11 O4 C9 C8 2.3(4) . . . . ?
O4 C9 C10 C5 -179.1(3) . . . . ?
C8 C9 C10 C5 -0.2(5) . . . . ?
C6 C5 C10 C9 0.9(5) . . . . ?
O2 C5 C10 C9 176.4(3) . . . . ?
C5 O2 C3 O1 3.1(5) . . . . ?
C5 O2 C3 C2 -177.9(2) . . . . ?
C1 C2 C3 O1 17.0(5) . . . . ?
I1 C2 C3 O1 -162.5(3) . . . . ?
C1 C2 C3 O2 -162.0(3) . . . . ?
I1 C2 C3 O2 18.5(3) . . . . ?
C10 C9 C8 C7 -0.3(5) . . . . ?
O4 C9 C8 C7 178.7(3) . . . . ?
C10 C9 C8 O3 -178.9(3) . . . . ?
O4 C9 C8 O3 0.1(4) . . . . ?
C11 O3 C8 C7 179.0(4) . . . . ?
C11 O3 C8 C9 -2.5(4) . . . . ?
C3 C2 C1 S1 -1.1(4) . . . . ?
I1 C2 C1 S1 178.34(17) . . . . ?
C4 S1 C1 C2 165.1(3) . . . . ?
C10 C5 C6 C7 -0.9(5) . . . . ?
O2 C5 C6 C7 -176.2(3) . . . . ?
C9 C8 C7 C6 0.3(5) . . . . ?
O3 C8 C7 C6 178.6(3) . . . . ?
C5 C6 C7 C8 0.3(5) . . . . ?
C9 O4 C11 O3 -3.9(4) . . . . ?
C8 O3 C11 O4 3.9(4) . . . . ?
